data_1527089
loop_
_publ_author_name
'Anugul, S.'
'Pontchour, C.-O.'
'Rundqvist, S.'

_publ_section_title
;
 The crystal structure of Nb8 P5
;
_journal_name_full 'Acta Chemica Scandinavica (1-27,1973-42,1988)'
_journal_page_first 26
_journal_page_last 34
_journal_volume 27
_journal_year 1973
_chemical_formula_sum 'Nb8 P5'
_space_group_IT_number 55
_symmetry_space_group_name_Hall '-P 2 2ab'
_symmetry_space_group_name_H-M 'P b a m'
_cell_angle_alpha 90
_cell_angle_beta 90
_cell_angle_gamma 90
_cell_formula_units_Z 4
_cell_length_a 26.1998
_cell_length_b 9.4652
_cell_length_c 3.4641
_cell_volume 859.050
_citation_journal_id_ASTM ACSAA4
_cod_data_source_file Anugul_ACSAA4_1973_1212.cif
_cod_data_source_block Nb8P5
_cod_original_cell_volume 859.0496
_cod_database_code 1527089

loop_
_symmetry_equiv_pos_as_xyz
x,y,z
-x,-y,z
x+1/2,-y+1/2,-z
-x+1/2,y+1/2,-z
-x,-y,-z
x,y,-z
-x-1/2,y-1/2,z
x-1/2,-y-1/2,z

loop_
_atom_site_label
_atom_site_type_symbol
_atom_site_fract_x
_atom_site_fract_y
_atom_site_fract_z
_atom_site_occupancy
_atom_site_U_iso_or_equiv
Nb5 Nb+1 0.4966 0.2444 0.5 1 0.0
P2 P-3 0.3388 0.992 0 1 0.0
Nb7 Nb+1 0.1208 0.3327 0.5 1 0.0
Nb3 Nb+1 0.3259 0.4137 0 1 0.0
Nb6 Nb+1 0.0841 0.0023 0.5 1 0.0
Nb2 Nb+1 0.2164 0.2505 0 1 0.0
Nb9 Nb+1 0.3762 0.1675 0.5 1 0.0
P5 P-3 0.2862 0.259 0.5 1 0.0
P3 P-3 0.4272 0.3006 0 1 0.0
Nb4 Nb+1 0.0485 0.5036 0 0.5 0.0
Nb8 Nb+1 0.2652 0.0029 0.5 1 0.0
P4 P-3 0.1706 0.1044 0.5 1 0.0
P1 P-3 0.0655 0.2079 0 1 0.0
Nb1 Nb+1 0 0 0 1 0.0
